data_2238741
loop_
_publ_author_name
'Kavitha, Channappa N.'
'Jasinski, Jerry P.'
'Anderson, Brian J.'
'Yathirajan, H. S.'
'Kaur, Manpreet'

_publ_section_title
;
 <i>N</i>-(1<i>H</i>-Indol-3-ylmethylidene)-4-methylpiperazin-1-amine
;
_journal_coeditor_code HG5354
_journal_issue 11
_journal_name_full 'Acta Crystallographica Section E'
_journal_page_first o1706
_journal_paper_doi 10.1107/S1600536813028523
_journal_volume 69
_journal_year 2013
_chemical_formula_iupac 'C14 H18 N4'
_chemical_formula_moiety 'C14 H18 N4'
_chemical_formula_sum 'C14 H18 N4'
_chemical_formula_weight 242.32
_chemical_name_systematic
;
<i>N</i>-(1<i>H</i>-Indol-3-ylmethylidene)-4-methylpiperazin-1-amine
;
_space_group_crystal_system monoclinic
_space_group_IT_number 7
_space_group_name_Hall 'P -2yac'
_space_group_name_H-M_alt 'P 1 n 1'
_symmetry_space_group_name_Hall 'P -2yac'
_symmetry_space_group_name_H-M 'P 1 n 1'
_atom_sites_solution_hydrogens geom
_atom_sites_solution_primary iterative
_audit_creation_method
;
  Olex2 1.2
  (compiled Apr 23 2013 17:54:37, GUI svn.r4466)
;
_cell_angle_alpha 90
_cell_angle_beta 100.072(6)
_cell_angle_gamma 90
_cell_formula_units_Z 2
_cell_length_a 7.5630(5)
_cell_length_b 6.5593(4)
_cell_length_c 13.2319(9)
_cell_measurement_reflns_used 2079
_cell_measurement_temperature 173(2)
_cell_measurement_theta_max 32.9812
_cell_measurement_theta_min 3.3736
_cell_volume 646.29(7)
_computing_cell_refinement 'CrysAlis PRO (Agilent, 2012)'
_computing_data_collection 'CrysAlis PRO (Agilent, 2012)'
_computing_data_reduction 'CrysAlis RED (Agilent, 2012)'
_computing_molecular_graphics 'OLEX2 (Dolomanov <i>et al.</i>, 2009)'
_computing_publication_material 'OLEX2 (Dolomanov <i>et al.</i>, 2009)'
_computing_structure_refinement 'SHELXL2012 (Sheldrick, 2008)'
_computing_structure_solution 'SUPERFLIP (Palatinus & Chapuis, 2007)'
_diffrn_ambient_temperature 173(2)
_diffrn_detector_area_resol_mean 16.0416
_diffrn_measured_fraction_theta_full 0.998
_diffrn_measured_fraction_theta_max 0.909
_diffrn_measurement_device_type 'Agilent Gemini Eos'
_diffrn_measurement_method '\w scans'
_diffrn_radiation_type MoK\a
_diffrn_radiation_wavelength 0.71073
_diffrn_reflns_av_R_equivalents 0.0503
_diffrn_reflns_limit_h_max 11
_diffrn_reflns_limit_h_min -9
_diffrn_reflns_limit_k_max 9
_diffrn_reflns_limit_k_min -6
_diffrn_reflns_limit_l_max 19
_diffrn_reflns_limit_l_min -19
_diffrn_reflns_number 7074
_diffrn_reflns_theta_full 26.000
_diffrn_reflns_theta_max 33.056
_diffrn_reflns_theta_min 3.380
_exptl_absorpt_coefficient_mu 0.078
_exptl_absorpt_correction_T_max 1.00000
_exptl_absorpt_correction_T_min 0.86840
_exptl_absorpt_correction_type multi-scan
_exptl_absorpt_process_details
;
CrysAlisPro and CrysAlisRed, Agilent (2012).
;
_exptl_crystal_colour yellow
_exptl_crystal_density_diffrn 1.245
_exptl_crystal_description irregular
_exptl_crystal_F_000 260
_exptl_crystal_size_max 0.48
_exptl_crystal_size_mid 0.33
_exptl_crystal_size_min 0.18
_refine_diff_density_max 0.345
_refine_diff_density_min -0.314
_refine_ls_extinction_coef 0.027(9)
_refine_ls_extinction_expression Fc^*^=kFc[1+0.001xFc^2^\l^3^/sin(2\q)]^-1/4^
_refine_ls_extinction_method 'SHELXL2012 (Sheldrick, 2008)'
_refine_ls_goodness_of_fit_ref 1.057
_refine_ls_hydrogen_treatment constr
_refine_ls_matrix_type full
_refine_ls_number_parameters 165
_refine_ls_number_reflns 3857
_refine_ls_number_restraints 2
_refine_ls_restrained_S_all 1.056
_refine_ls_R_factor_all 0.0718
_refine_ls_R_factor_gt 0.0582
_refine_ls_shift/su_max 0.000
_refine_ls_shift/su_mean 0.000
_refine_ls_structure_factor_coef Fsqd
_refine_ls_weighting_details 'w=1/[\s^2^(Fo^2^)+(0.0862P)^2^] where P=(Fo^2^+2Fc^2^)/3'
_refine_ls_weighting_scheme calc
_refine_ls_wR_factor_gt 0.1442
_refine_ls_wR_factor_ref 0.1628
_reflns_number_gt 3214
_reflns_number_total 3857
_reflns_threshold_expression I>2\s(I)
_cod_data_source_file hg5354.cif
_cod_data_source_block I
_cod_database_code 2238741
_shelx_space_group_comment
;
The symmetry employed for this shelxl refinement is uniquely defined
by the following loop, which should always be used as a source of
symmetry information in preference to the above space-group names.
They are only intended as comments.
;

loop_
_space_group_symop_operation_xyz
'x, y, z'
'x+1/2, -y, z+1/2'

loop_
_atom_site_type_symbol
_atom_site_label
_atom_site_fract_x
_atom_site_fract_y
_atom_site_fract_z
_atom_site_U_iso_or_equiv
_atom_site_adp_type
_atom_site_calc_flag
_atom_site_occupancy
N N1 0.5403(3) 1.0302(3) 0.32552(17) 0.0256(4) Uani d 1
N N2 0.4353(3) 0.8708(3) 0.50758(17) 0.0256(5) Uani d 1
N N3 0.4539(3) 0.7746(4) 0.60330(19) 0.0283(5) Uani d 1
N N4 0.3483(3) 0.2381(3) 0.8128(2) 0.0289(5) Uani d 1
H H4 0.3168 0.1197 0.8355 0.035 Uiso calc 1
C C1 0.5358(4) 1.1586(4) 0.4158(2) 0.0262(5) Uani d 1
H H1A 0.4167 1.2248 0.4097 0.031 Uiso calc 1
H H1B 0.6279 1.2668 0.4196 0.031 Uiso calc 1
C C2 0.5711(3) 1.0305(4) 0.5122(2) 0.0252(5) Uani d 1
H H2A 0.6918 0.9678 0.5194 0.030 Uiso calc 1
H H2B 0.5686 1.1181 0.5728 0.030 Uiso calc 1
C C3 0.4253(4) 0.7427(4) 0.4164(2) 0.0270(5) Uani d 1
H H3A 0.3232 0.6470 0.4125 0.032 Uiso calc 1
H H3B 0.5369 0.6615 0.4214 0.032 Uiso calc 1
C C4 0.4012(3) 0.8721(4) 0.3205(2) 0.0287(5) Uani d 1
H H4A 0.4052 0.7834 0.2604 0.034 Uiso calc 1
H H4B 0.2816 0.9379 0.3108 0.034 Uiso calc 1
C C5 0.4143(4) 0.5839(4) 0.6077(2) 0.0271(5) Uani d 1
H H5 0.3872 0.5075 0.5459 0.032 Uiso calc 1
C C6 0.4101(4) 0.4842(4) 0.7047(2) 0.0268(5) Uani d 1
C C7 0.3487(4) 0.2858(4) 0.7119(2) 0.0276(5) Uani d 1
H H7 0.3125 0.1967 0.6555 0.033 Uiso calc 1
C C8 0.4050(3) 0.4047(4) 0.8729(2) 0.0256(5) Uani d 1
C C9 0.4229(4) 0.4299(5) 0.9786(2) 0.0329(6) Uani d 1
H H9 0.3953 0.3224 1.0214 0.039 Uiso calc 1
C C10 0.4827(4) 0.6176(5) 1.0192(2) 0.0368(6) Uani d 1
H H10 0.4946 0.6398 1.0910 0.044 Uiso calc 1
C C11 0.5260(4) 0.7757(5) 0.9559(2) 0.0358(7) Uani d 1
H H11 0.5679 0.9023 0.9858 0.043 Uiso calc 1
C C12 0.5083(4) 0.7494(4) 0.8510(3) 0.0302(6) Uani d 1
H H12 0.5377 0.8569 0.8088 0.036 Uiso calc 1
C C13 0.4467(3) 0.5622(4) 0.8078(2) 0.0247(5) Uani d 1
C C14 0.5122(4) 1.1517(5) 0.2313(2) 0.0363(7) Uani d 1
H H14A 0.3941 1.2173 0.2226 0.054 Uiso calc 1
H H14B 0.5179 1.0628 0.1724 0.054 Uiso calc 1
H H14C 0.6058 1.2563 0.2359 0.054 Uiso calc 1

loop_
_atom_site_aniso_label
_atom_site_aniso_U_11
_atom_site_aniso_U_22
_atom_site_aniso_U_33
_atom_site_aniso_U_12
_atom_site_aniso_U_13
_atom_site_aniso_U_23
N1 0.0311(10) 0.0236(10) 0.0232(10) 0.0024(9) 0.0083(8) 0.0033(8)
N2 0.0341(11) 0.0196(9) 0.0250(11) -0.0007(9) 0.0107(8) 0.0011(8)
N3 0.0346(11) 0.0256(11) 0.0272(11) 0.0005(9) 0.0121(9) 0.0022(9)
N4 0.0360(12) 0.0201(10) 0.0321(12) -0.0038(9) 0.0098(9) 0.0035(9)
C1 0.0328(12) 0.0182(10) 0.0290(13) 0.0009(10) 0.0093(10) 0.0015(10)
C2 0.0313(12) 0.0203(11) 0.0256(13) -0.0021(9) 0.0098(9) 0.0002(9)
C3 0.0328(13) 0.0219(11) 0.0269(13) -0.0018(10) 0.0070(10) -0.0010(10)
C4 0.0314(12) 0.0290(13) 0.0257(13) -0.0003(10) 0.0052(10) -0.0005(10)
C5 0.0332(12) 0.0232(12) 0.0271(13) -0.0017(10) 0.0116(10) -0.0002(10)
C6 0.0300(12) 0.0224(11) 0.0301(13) -0.0019(9) 0.0112(9) 0.0001(10)
C7 0.0320(12) 0.0223(11) 0.0303(14) -0.0016(10) 0.0101(10) 0.0002(10)
C8 0.0258(11) 0.0207(11) 0.0303(13) -0.0013(10) 0.0048(9) 0.0037(10)
C9 0.0337(13) 0.0340(14) 0.0299(14) -0.0037(12) 0.0026(10) 0.0072(12)
C10 0.0375(15) 0.0410(16) 0.0299(15) -0.0053(13) 0.0002(11) 0.0015(12)
C11 0.0359(15) 0.0325(14) 0.0380(17) -0.0076(12) 0.0040(12) -0.0043(12)
C12 0.0268(11) 0.0255(12) 0.0388(15) -0.0048(10) 0.0072(10) 0.0011(11)
C13 0.0217(10) 0.0215(11) 0.0318(13) 0.0004(9) 0.0073(9) 0.0048(10)
C14 0.0454(16) 0.0343(15) 0.0293(14) -0.0004(13) 0.0069(12) 0.0098(12)

loop_
_atom_type_symbol
_atom_type_description
_atom_type_scat_dispersion_real
_atom_type_scat_dispersion_imag
_atom_type_scat_source
C C 0.0033 0.0016 'International Tables Vol C Tables 4.2.6.8 and 6.1.1.4'
H H 0.0000 0.0000 'International Tables Vol C Tables 4.2.6.8 and 6.1.1.4'
N N 0.0061 0.0033 'International Tables Vol C Tables 4.2.6.8 and 6.1.1.4'

loop_
_geom_angle_atom_site_label_1
_geom_angle_atom_site_label_2
_geom_angle_atom_site_label_3
_geom_angle
C1 N1 C4 108.8(2)
C14 N1 C1 111.1(2)
C14 N1 C4 110.5(2)
N3 N2 C2 109.1(2)
N3 N2 C3 118.0(2)
C2 N2 C3 112.4(2)
C5 N3 N2 119.4(2)
C7 N4 H4 125.4
C7 N4 C8 109.1(2)
C8 N4 H4 125.4
N1 C1 H1A 109.7
N1 C1 H1B 109.7
N1 C1 C2 110.0(2)
H1A C1 H1B 108.2
C2 C1 H1A 109.7
C2 C1 H1B 109.7
N2 C2 C1 110.1(2)
N2 C2 H2A 109.6
N2 C2 H2B 109.6
C1 C2 H2A 109.6
C1 C2 H2B 109.6
H2A C2 H2B 108.2
N2 C3 H3A 109.5
N2 C3 H3B 109.5
N2 C3 C4 110.6(2)
H3A C3 H3B 108.1
C4 C3 H3A 109.5
C4 C3 H3B 109.5
N1 C4 C3 112.2(2)
N1 C4 H4A 109.2
N1 C4 H4B 109.2
C3 C4 H4A 109.2
C3 C4 H4B 109.2
H4A C4 H4B 107.9
N3 C5 H5 119.3
N3 C5 C6 121.3(3)
C6 C5 H5 119.3
C7 C6 C5 122.9(3)
C7 C6 C13 106.2(2)
C13 C6 C5 130.6(2)
N4 C7 C6 109.8(2)
N4 C7 H7 125.1
C6 C7 H7 125.1
N4 C8 C9 129.9(3)
N4 C8 C13 108.0(2)
C9 C8 C13 122.1(3)
C8 C9 H9 121.2
C10 C9 C8 117.6(3)
C10 C9 H9 121.2
C9 C10 H10 119.4
C9 C10 C11 121.2(3)
C11 C10 H10 119.4
C10 C11 H11 119.5
C12 C11 C10 120.9(3)
C12 C11 H11 119.5
C11 C12 H12 120.4
C11 C12 C13 119.1(3)
C13 C12 H12 120.4
C8 C13 C6 106.9(2)
C12 C13 C6 134.0(3)
C12 C13 C8 119.1(3)
N1 C14 H14A 109.5
N1 C14 H14B 109.5
N1 C14 H14C 109.5
H14A C14 H14B 109.5
H14A C14 H14C 109.5
H14B C14 H14C 109.5

loop_
_geom_bond_atom_site_label_1
_geom_bond_atom_site_label_2
_geom_bond_distance
N1 C1 1.467(3)
N1 C4 1.470(3)
N1 C14 1.463(4)
N2 N3 1.400(3)
N2 C2 1.461(3)
N2 C3 1.462(3)
N3 C5 1.289(4)
N4 H4 0.8800
N4 C7 1.371(4)
N4 C8 1.375(4)
C1 H1A 0.9900
C1 H1B 0.9900
C1 C2 1.511(4)
C2 H2A 0.9900
C2 H2B 0.9900
C3 H3A 0.9900
C3 H3B 0.9900
C3 C4 1.510(4)
C4 H4A 0.9900
C4 H4B 0.9900
C5 H5 0.9500
C5 C6 1.446(4)
C6 C7 1.390(4)
C6 C13 1.438(4)
C7 H7 0.9500
C8 C9 1.392(4)
C8 C13 1.416(4)
C9 H9 0.9500
C9 C10 1.387(4)
C10 H10 0.9500
C10 C11 1.407(5)
C11 H11 0.9500
C11 C12 1.382(4)
C12 H12 0.9500
C12 C13 1.399(4)
C14 H14A 0.9800
C14 H14B 0.9800
C14 H14C 0.9800

loop_
_geom_hbond_atom_site_label_D
_geom_hbond_atom_site_label_H
_geom_hbond_atom_site_label_A
_geom_hbond_site_symmetry_A
_geom_hbond_distance_DH
_geom_hbond_distance_HA
_geom_hbond_distance_DA
_geom_hbond_angle_DHA
N4 H4 N1 2_465 0.88 2.29 2.947(3) 131.1

loop_
_geom_torsion_atom_site_label_1
_geom_torsion_atom_site_label_2
_geom_torsion_atom_site_label_3
_geom_torsion_atom_site_label_4
_geom_torsion
N1 C1 C2 N2 -59.6(3)
N2 N3 C5 C6 -172.3(2)
N2 C3 C4 N1 54.1(3)
N3 N2 C2 C1 -171.0(2)
N3 N2 C3 C4 178.7(2)
N3 C5 C6 C7 172.6(3)
N3 C5 C6 C13 -0.8(4)
N4 C8 C9 C10 -179.5(3)
N4 C8 C13 C6 0.8(3)
N4 C8 C13 C12 -179.9(2)
C1 N1 C4 C3 -57.8(3)
C2 N2 N3 C5 -148.2(2)
C2 N2 C3 C4 -53.0(3)
C3 N2 N3 C5 -18.4(3)
C3 N2 C2 C1 56.1(3)
C4 N1 C1 C2 60.0(3)
C5 C6 C7 N4 -175.6(2)
C5 C6 C13 C8 174.2(3)
C5 C6 C13 C12 -5.0(5)
C7 N4 C8 C9 178.7(3)
C7 N4 C8 C13 -1.3(3)
C7 C6 C13 C8 0.0(3)
C7 C6 C13 C12 -179.1(3)
C8 N4 C7 C6 1.4(3)
C8 C9 C10 C11 -0.9(4)
C9 C8 C13 C6 -179.2(2)
C9 C8 C13 C12 0.1(4)
C9 C10 C11 C12 0.7(5)
C10 C11 C12 C13 -0.1(4)
C11 C12 C13 C6 178.8(3)
C11 C12 C13 C8 -0.3(4)
C13 C6 C7 N4 -0.9(3)
C13 C8 C9 C10 0.5(4)
C14 N1 C1 C2 -178.1(2)
C14 N1 C4 C3 179.9(2)
